data_4312643
loop_
_publ_author_name
'Dong Mok Shin'
'In Su Lee'
'Dahye Cho'
'Young Keun Chung'

_publ_section_title
;
 Three Topological Isomeric Coordination Polymer Networks from the
 Assembly of a Rigid Linear Spacer and a Square Planar Metal Node:
 Structures, Isomerism Control, and Solid-to-Solid Transformation
;
_journal_name_full 'Inorganic Chemistry'
_journal_page_first 7722
_journal_page_last 7724
_journal_paper_doi 10.1021/ic035111o
_journal_volume 42
_journal_year 2003
_chemical_formula_sum 'C28 H24 Co N6 S2'
_chemical_formula_weight 567.58
_chemical_name_systematic
; 
 ? 
;
_space_group_IT_number 61
_symmetry_cell_setting orthorhombic
_symmetry_space_group_name_Hall '-P 2ac 2ab'
_symmetry_space_group_name_H-M 'P b c a'
_atom_sites_solution_hydrogens geom
_atom_sites_solution_primary direct
_atom_sites_solution_secondary difmap
_audit_creation_method SHELXL-97
_cell_angle_alpha 90.00
_cell_angle_beta 90.00
_cell_angle_gamma 90.00
_cell_formula_units_Z 8
_cell_length_a 16.4866(2)
_cell_length_b 15.2905(2)
_cell_length_c 22.4722(4)
_cell_measurement_temperature 293(2)
_cell_volume 5664.98(14)
_computing_cell_refinement 'HKL Scalepack (Otwinowski & Minor 1997)'
_computing_data_collection 'Collect (Nonius BV, 1997-2000)'
_computing_data_reduction 'HKL Denzo and Scalepack (Otwinowski & Minor 1997)'
_computing_structure_refinement 'SHELXL-97 (Sheldrick, 1997)'
_computing_structure_solution 'SHELXS-97 (Sheldrick, 1990)'
_diffrn_ambient_temperature 293(2)
_diffrn_detector_area_resol_mean 9
_diffrn_measured_fraction_theta_full 0.995
_diffrn_measured_fraction_theta_max 0.995
_diffrn_measurement_device_type KappaCCD
_diffrn_measurement_method CCD
_diffrn_radiation_monochromator graphite
_diffrn_radiation_source 'fine-focus sealed tube'
_diffrn_radiation_type MoK\a
_diffrn_radiation_wavelength 0.71073
_diffrn_reflns_av_R_equivalents 0.0216
_diffrn_reflns_av_sigmaI/netI 0.0432
_diffrn_reflns_limit_h_max 21
_diffrn_reflns_limit_h_min -21
_diffrn_reflns_limit_k_max 19
_diffrn_reflns_limit_k_min -19
_diffrn_reflns_limit_l_max 29
_diffrn_reflns_limit_l_min -29
_diffrn_reflns_number 11874
_diffrn_reflns_theta_full 27.48
_diffrn_reflns_theta_max 27.48
_diffrn_reflns_theta_min 2.81
_exptl_absorpt_coefficient_mu 0.781
_exptl_crystal_colour scarlet
_exptl_crystal_density_diffrn 1.331
_exptl_crystal_density_method 'not measured'
_exptl_crystal_description brick
_exptl_crystal_F_000 2344
_exptl_crystal_size_max 0.4
_exptl_crystal_size_mid 0.4
_exptl_crystal_size_min 0.2
_refine_diff_density_max 1.200
_refine_diff_density_min -0.566
_refine_diff_density_rms 0.103
_refine_ls_extinction_coef 0.0022(4)
_refine_ls_extinction_expression Fc^*^=kFc[1+0.001xFc^2^\l^3^/sin(2\q)]^-1/4^
_refine_ls_extinction_method SHELXL
_refine_ls_goodness_of_fit_ref 1.091
_refine_ls_hydrogen_treatment mixed
_refine_ls_matrix_type full
_refine_ls_number_parameters 337
_refine_ls_number_reflns 6461
_refine_ls_number_restraints 0
_refine_ls_restrained_S_all 1.091
_refine_ls_R_factor_all 0.0870
_refine_ls_R_factor_gt 0.0508
_refine_ls_shift/su_max 0.001
_refine_ls_shift/su_mean 0.000
_refine_ls_structure_factor_coef Fsqd
_refine_ls_weighting_details 'calc w=1/[\s^2^(Fo^2^)+(0.0984P)^2^+0.0000P] where P=(Fo^2^+2Fc^2^)/3'
_refine_ls_weighting_scheme calc
_refine_ls_wR_factor_gt 0.1562
_refine_ls_wR_factor_ref 0.1711
_reflns_number_gt 3833
_reflns_number_total 6461
_reflns_threshold_expression >2sigma(I)
_cod_data_source_file ic035111osi20030922_044218_3.cif
_cod_data_source_block compound3
_cod_database_code 4312643

loop_
_symmetry_equiv_pos_as_xyz
'x, y, z'
'-x+1/2, -y, z+1/2'
'-x, y+1/2, -z+1/2'
'x+1/2, -y+1/2, -z'
'-x, -y, -z'
'x-1/2, y, -z-1/2'
'x, -y-1/2, z-1/2'
'-x-1/2, y-1/2, z'

loop_
_atom_site_label
_atom_site_type_symbol
_atom_site_fract_x
_atom_site_fract_y
_atom_site_fract_z
_atom_site_U_iso_or_equiv
_atom_site_adp_type
_atom_site_occupancy
_atom_site_symmetry_multiplicity
_atom_site_calc_flag
_atom_site_refinement_flags
_atom_site_disorder_assembly
_atom_site_disorder_group
Co1 Co 0.12253(2) 0.000618(18) 0.338738(14) 0.03333(16) Uani 1 1 d . . .
S1 S -0.16841(6) -0.03000(8) 0.35994(6) 0.0912(4) Uani 1 1 d . . .
S2 S 0.40887(7) 0.02216(10) 0.37425(7) 0.1129(5) Uani 1 1 d . . .
N1 N 0.14332(14) -0.09788(14) 0.40889(9) 0.0395(5) Uani 1 1 d . . .
N2 N 0.10546(14) 0.10635(14) 0.40349(9) 0.0414(6) Uani 1 1 d . . .
N3 N 0.12564(14) -0.10058(14) 0.26932(10) 0.0411(5) Uani 1 1 d . . .
N4 N 0.11380(13) 0.09163(14) 0.26408(10) 0.0399(5) Uani 1 1 d . . .
N5 N -0.00182(16) -0.01926(16) 0.34508(10) 0.0501(6) Uani 1 1 d . . .
N6 N 0.24671(17) 0.01931(15) 0.34028(10) 0.0485(6) Uani 1 1 d . . .
C1 C 0.17549(17) -0.07468(18) 0.46121(11) 0.0457(7) Uani 1 1 d . . .
H1 H 0.1962 -0.0184 0.4651 0.055 Uiso 1 1 calc R . .
C2 C 0.17944(17) -0.13013(18) 0.50978(11) 0.0468(7) Uani 1 1 d . . .
H2 H 0.1996 -0.1095 0.5458 0.056 Uiso 1 1 calc R . .
C3 C 0.15346(16) -0.21679(16) 0.50507(12) 0.0419(6) Uani 1 1 d . . .
C4 C 0.12632(17) -0.24193(19) 0.44930(12) 0.0447(7) Uani 1 1 d . . .
H4 H 0.1121 -0.2999 0.4423 0.054 Uiso 1 1 calc R . .
C5 C 0.12039(17) -0.18093(19) 0.40408(12) 0.0449(7) Uani 1 1 d . . .
H5 H 0.0989 -0.1992 0.3679 0.054 Uiso 1 1 calc R . .
C6 C 0.15188(19) -0.27596(18) 0.55682(13) 0.0488(7) Uani 1 1 d . . .
C7 C 0.1422(2) -0.2444(2) 0.61078(13) 0.0594(8) Uani 1 1 d . . .
H7 H 0.1380 -0.1840 0.6144 0.071 Uiso 1 1 calc R . .
C8 C 0.1595(3) -0.3727(2) 0.54423(15) 0.0875(13) Uani 1 1 d . . .
H8A H 0.1697 -0.4034 0.5807 0.105 Uiso 1 1 calc R . .
H8B H 0.2037 -0.3824 0.5172 0.105 Uiso 1 1 calc R . .
H8C H 0.1101 -0.3937 0.5268 0.105 Uiso 1 1 calc R . .
C9 C 0.05899(18) 0.09188(17) 0.45199(11) 0.0471(7) Uani 1 1 d . . .
H9 H 0.0290 0.0405 0.4541 0.056 Uiso 1 1 calc R . .
C10 C 0.05445(17) 0.15061(19) 0.49851(11) 0.0501(7) Uani 1 1 d . . .
H10 H 0.0240 0.1367 0.5321 0.060 Uiso 1 1 calc R . .
C11 C 0.09501(17) 0.23049(18) 0.49575(12) 0.0481(7) Uani 1 1 d . . .
C12 C 0.13856(19) 0.2470(2) 0.44454(13) 0.0545(8) Uani 1 1 d . . .
H12 H 0.1638 0.3007 0.4390 0.065 Uiso 1 1 calc R . .
C13 C 0.14419(19) 0.18190(19) 0.40111(13) 0.0507(7) Uani 1 1 d . . .
H13 H 0.1773 0.1924 0.3684 0.061 Uiso 1 1 calc R . .
C14 C 0.09343(19) 0.29421(18) 0.54630(13) 0.0522(8) Uani 1 1 d . . .
C15 C 0.0934(2) 0.2629(2) 0.60108(13) 0.0567(8) Uani 1 1 d . . .
H15 H 0.0900 0.2025 0.6055 0.068 Uiso 1 1 calc R . .
C16 C 0.0916(2) 0.39062(18) 0.53098(14) 0.0597(8) Uani 1 1 d . . .
H16A H 0.0752 0.4235 0.5653 0.072 Uiso 1 1 calc R . .
H16B H 0.0538 0.4004 0.4992 0.072 Uiso 1 1 calc R . .
H16C H 0.1447 0.4091 0.5187 0.072 Uiso 1 1 calc R . .
C17 C 0.19075(19) -0.14976(18) 0.25848(13) 0.0554(8) Uani 1 1 d . . .
H17 H 0.2331 -0.1491 0.2858 0.066 Uiso 1 1 calc R . .
C18 C 0.1980(2) -0.2015(2) 0.20869(14) 0.0659(9) Uani 1 1 d . . .
H18 H 0.2442 -0.2355 0.2034 0.079 Uiso 1 1 calc R . .
C19 C 0.1373(2) -0.2032(2) 0.16664(13) 0.0537(8) Uani 1 1 d . . .
C20 C 0.0685(2) -0.1530(2) 0.17809(13) 0.0585(8) Uani 1 1 d . . .
H20 H 0.0253 -0.1531 0.1515 0.070 Uiso 1 1 calc R . .
C21 C 0.06496(19) -0.10290(18) 0.22941(12) 0.0519(8) Uani 1 1 d . . .
H21 H 0.0188 -0.0696 0.2365 0.062 Uiso 1 1 calc R . .
C22 C 0.16681(18) 0.08086(17) 0.21972(12) 0.0481(7) Uani 1 1 d . . .
H22 H 0.2103 0.0430 0.2254 0.058 Uiso 1 1 calc R . .
C23 C 0.15985(18) 0.1234(2) 0.16608(12) 0.0527(8) Uani 1 1 d . . .
H23 H 0.1968 0.1118 0.1358 0.063 Uiso 1 1 calc R . .
C24 C 0.09839(19) 0.1835(2) 0.15662(12) 0.0502(7) Uani 1 1 d . . .
C25 C 0.0472(2) 0.1973(2) 0.20300(13) 0.0681(10) Uani 1 1 d . . .
H25 H 0.0064 0.2390 0.1997 0.082 Uiso 1 1 calc R . .
C26 C 0.05519(19) 0.14957(19) 0.25539(12) 0.0572(8) Uani 1 1 d . . .
H26 H 0.0177 0.1588 0.2857 0.069 Uiso 1 1 calc R . .
C01 C -0.0708(2) -0.02301(19) 0.35063(13) 0.0460(7) Uani 1 1 d . . .
C02 C 0.3135(2) 0.0208(2) 0.35320(14) 0.0515(7) Uani 1 1 d . . .

loop_
_atom_site_aniso_label
_atom_site_aniso_U_11
_atom_site_aniso_U_22
_atom_site_aniso_U_33
_atom_site_aniso_U_23
_atom_site_aniso_U_13
_atom_site_aniso_U_12
Co1 0.0456(3) 0.0346(3) 0.0198(2) -0.00024(12) 0.00128(14) 0.00013(14)
S1 0.0470(5) 0.0971(8) 0.1294(10) -0.0095(7) -0.0038(6) 0.0028(5)
S2 0.0587(6) 0.1512(11) 0.1288(12) -0.0278(9) -0.0221(7) 0.0062(7)
N1 0.0530(13) 0.0406(13) 0.0251(12) 0.0071(9) -0.0027(10) -0.0019(10)
N2 0.0564(14) 0.0402(13) 0.0275(12) -0.0077(9) 0.0032(11) -0.0031(10)
N3 0.0584(15) 0.0398(12) 0.0251(12) -0.0032(9) 0.0025(11) 0.0015(10)
N4 0.0520(13) 0.0422(12) 0.0256(12) 0.0042(9) 0.0030(10) 0.0055(10)
N5 0.0504(16) 0.0594(15) 0.0404(15) -0.0043(11) 0.0038(12) -0.0025(12)
N6 0.0471(15) 0.0574(14) 0.0410(15) 0.0027(10) 0.0017(12) -0.0034(12)
C1 0.0640(19) 0.0427(15) 0.0304(15) 0.0072(12) -0.0091(13) -0.0074(13)
C2 0.0643(18) 0.0502(17) 0.0258(14) 0.0033(12) -0.0108(13) -0.0046(14)
C3 0.0484(15) 0.0452(16) 0.0320(15) 0.0098(12) 0.0019(13) 0.0045(13)
C4 0.0588(18) 0.0419(15) 0.0335(16) 0.0030(12) -0.0007(13) -0.0061(13)
C5 0.0559(18) 0.0477(17) 0.0312(15) 0.0042(12) -0.0044(12) -0.0085(13)
C6 0.0611(19) 0.0461(17) 0.0391(17) 0.0106(13) -0.0023(14) -0.0011(14)
C7 0.092(2) 0.0462(17) 0.0404(18) 0.0154(14) 0.0074(17) 0.0009(16)
C8 0.164(4) 0.048(2) 0.050(2) 0.0111(16) -0.002(2) 0.014(2)
C9 0.0583(18) 0.0453(16) 0.0377(16) -0.0076(12) 0.0079(14) -0.0026(13)
C10 0.0594(18) 0.0595(18) 0.0314(16) -0.0089(13) 0.0095(13) 0.0019(15)
C11 0.0517(16) 0.0527(17) 0.0399(17) -0.0172(13) -0.0048(14) 0.0026(14)
C12 0.071(2) 0.0460(17) 0.0464(18) -0.0113(14) 0.0066(16) -0.0144(15)
C13 0.0654(19) 0.0526(18) 0.0342(16) -0.0054(13) 0.0074(14) -0.0098(15)
C14 0.0569(18) 0.0546(18) 0.0450(18) -0.0103(14) -0.0003(15) -0.0001(15)
C15 0.071(2) 0.0510(18) 0.0481(19) -0.0090(14) -0.0032(17) -0.0042(15)
C16 0.088(2) 0.0452(17) 0.0463(18) -0.0042(13) -0.0005(17) 0.0060(16)
C17 0.069(2) 0.0561(18) 0.0408(17) -0.0125(14) -0.0085(15) 0.0160(16)
C18 0.078(2) 0.067(2) 0.052(2) -0.0223(16) -0.0059(18) 0.0253(17)
C19 0.083(2) 0.0450(17) 0.0326(17) -0.0100(12) 0.0052(15) -0.0043(16)
C20 0.070(2) 0.065(2) 0.0403(17) -0.0145(15) -0.0105(15) 0.0005(17)
C21 0.0628(19) 0.0602(18) 0.0326(16) -0.0127(13) -0.0060(15) 0.0055(14)
C22 0.0555(17) 0.0491(17) 0.0396(17) 0.0113(13) 0.0108(14) 0.0062(13)
C23 0.0580(18) 0.0625(19) 0.0377(17) 0.0133(13) 0.0098(14) -0.0029(15)
C24 0.0579(18) 0.0560(18) 0.0366(17) 0.0112(13) -0.0003(14) -0.0020(15)
C25 0.083(2) 0.075(2) 0.046(2) 0.0177(16) 0.0026(17) 0.0325(18)
C26 0.071(2) 0.0684(19) 0.0320(16) 0.0096(14) 0.0079(14) 0.0246(17)
C01 0.0552(19) 0.0453(15) 0.0374(16) -0.0015(12) -0.0038(14) 0.0037(14)
C02 0.055(2) 0.0552(17) 0.0446(18) -0.0017(14) 0.0053(15) -0.0028(15)

loop_
_atom_type_symbol
_atom_type_description
_atom_type_scat_dispersion_real
_atom_type_scat_dispersion_imag
_atom_type_scat_source
C C 0.0033 0.0016 'International Tables Vol C Tables 4.2.6.8 and 6.1.1.4'
H H 0.0000 0.0000 'International Tables Vol C Tables 4.2.6.8 and 6.1.1.4'
Co Co 0.3494 0.9721 'International Tables Vol C Tables 4.2.6.8 and 6.1.1.4'
N N 0.0061 0.0033 'International Tables Vol C Tables 4.2.6.8 and 6.1.1.4'
S S 0.1246 0.1234 'International Tables Vol C Tables 4.2.6.8 and 6.1.1.4'

loop_
_geom_angle_atom_site_label_1
_geom_angle_atom_site_label_2
_geom_angle_atom_site_label_3
_geom_angle
_geom_angle_site_symmetry_1
_geom_angle_site_symmetry_3
_geom_angle_publ_flag
N6 Co1 N5 175.08(10) . . ?
N6 Co1 N4 89.43(9) . . ?
N5 Co1 N4 94.64(9) . . ?
N6 Co1 N2 90.80(9) . . ?
N5 Co1 N2 86.32(9) . . ?
N4 Co1 N2 91.81(8) . . ?
N6 Co1 N3 94.94(9) . . ?
N5 Co1 N3 88.21(9) . . ?
N4 Co1 N3 84.54(9) . . ?
N2 Co1 N3 173.16(8) . . ?
N6 Co1 N1 85.90(9) . . ?
N5 Co1 N1 90.26(9) . . ?
N4 Co1 N1 173.48(8) . . ?
N2 Co1 N1 92.81(9) . . ?
N3 Co1 N1 91.31(8) . . ?
C5 N1 C1 116.0(2) . . ?
C5 N1 Co1 123.34(18) . . ?
C1 N1 Co1 120.56(17) . . ?
C13 N2 C9 116.8(2) . . ?
C13 N2 Co1 123.76(19) . . ?
C9 N2 Co1 119.17(17) . . ?
C17 N3 C21 117.5(2) . . ?
C17 N3 Co1 123.08(19) . . ?
C21 N3 Co1 118.35(18) . . ?
C26 N4 C22 116.7(2) . . ?
C26 N4 Co1 125.95(19) . . ?
C22 N4 Co1 116.84(17) . . ?
C01 N5 Co1 174.0(2) . . ?
C02 N6 Co1 164.6(2) . . ?
N1 C1 C2 123.3(2) . . ?
C1 C2 C3 120.5(2) . . ?
C4 C3 C2 115.5(2) . . ?
C4 C3 C6 122.5(3) . . ?
C2 C3 C6 121.9(2) . . ?
C5 C4 C3 120.0(3) . . ?
N1 C5 C4 124.4(3) . . ?
C7 C6 C3 120.3(3) . . ?
C7 C6 C8 122.8(3) . . ?
C3 C6 C8 116.9(3) . . ?
C6 C7 C19 125.8(3) . 7_556 ?
N2 C9 C10 122.4(3) . . ?
C9 C10 C11 120.7(3) . . ?
C12 C11 C10 116.5(2) . . ?
C12 C11 C14 121.6(3) . . ?
C10 C11 C14 121.9(3) . . ?
C11 C12 C13 119.2(3) . . ?
N2 C13 C12 124.2(3) . . ?
C15 C14 C11 118.1(3) . . ?
C15 C14 C16 124.4(3) . . ?
C11 C14 C16 117.5(3) . . ?
C14 C15 C24 125.4(3) . 7_566 ?
N3 C17 C18 122.9(3) . . ?
C17 C18 C19 120.4(3) . . ?
C18 C19 C20 117.0(3) . . ?
C18 C19 C7 123.2(3) . 7 ?
C20 C19 C7 119.7(3) . 7 ?
C21 C20 C19 119.5(3) . . ?
N3 C21 C20 122.6(3) . . ?
N4 C22 C23 122.8(3) . . ?
C22 C23 C24 120.7(3) . . ?
C25 C24 C23 116.1(3) . . ?
C25 C24 C15 121.4(3) . 7_565 ?
C23 C24 C15 122.1(3) . 7_565 ?
C24 C25 C26 120.6(3) . . ?
N4 C26 C25 123.0(3) . . ?
N5 C01 S1 178.5(3) . . ?
N6 C02 S2 178.0(3) . . ?

loop_
_geom_bond_atom_site_label_1
_geom_bond_atom_site_label_2
_geom_bond_distance
_geom_bond_site_symmetry_2
_geom_bond_publ_flag
Co1 N6 2.067(3) . ?
Co1 N5 2.077(3) . ?
Co1 N4 2.184(2) . ?
Co1 N2 2.193(2) . ?
Co1 N3 2.198(2) . ?
Co1 N1 2.207(2) . ?
S1 C01 1.626(4) . ?
S2 C02 1.643(4) . ?
N1 C5 1.329(3) . ?
N1 C1 1.338(3) . ?
N2 C13 1.321(4) . ?
N2 C9 1.350(3) . ?
N3 C17 1.333(3) . ?
N3 C21 1.344(3) . ?
N4 C26 1.325(3) . ?
N4 C22 1.336(3) . ?
N5 C01 1.146(4) . ?
N6 C02 1.138(4) . ?
C1 C2 1.384(4) . ?
C2 C3 1.397(4) . ?
C3 C4 1.385(4) . ?
C3 C6 1.474(4) . ?
C4 C5 1.383(4) . ?
C6 C7 1.315(4) . ?
C6 C8 1.511(4) . ?
C7 C19 1.492(4) 7_556 ?
C9 C10 1.380(3) . ?
C10 C11 1.394(4) . ?
C11 C12 1.380(4) . ?
C11 C14 1.497(4) . ?
C12 C13 1.397(4) . ?
C14 C15 1.321(4) . ?
C14 C16 1.514(4) . ?
C15 C24 1.496(4) 7_566 ?
C17 C18 1.375(4) . ?
C18 C19 1.377(4) . ?
C19 C20 1.393(4) . ?
C19 C7 1.492(4) 7 ?
C20 C21 1.386(4) . ?
C22 C23 1.375(4) . ?
C23 C24 1.384(4) . ?
C24 C25 1.358(4) . ?
C24 C15 1.496(4) 7_565 ?
C25 C26 1.391(4) . ?
